data_4339669
loop_
_publ_author_name
'Tasiopoulos, Anastasios J.'
'Milligan, Jr, Paul L'
'Abboud, Khalil A.'
'O'Brien, Ted A'
'Christou, George'

_publ_section_title
;
 Mixed transition metal-lanthanide complexes at high oxidation states:
 heteronuclear CeIVMnIV clusters.
;
_journal_issue 23
_journal_name_full 'Inorganic chemistry'
_journal_page_first 9678
_journal_page_last 9691
_journal_paper_doi 10.1021/ic700994p
_journal_volume 46
_journal_year 2007
_chemical_formula_sum 'C36 H50 Ce3 Mn2 N6 O30'
_chemical_formula_weight 1577.04
_chemical_name_systematic
; 
 ? 
;
_space_group_IT_number 41
_symmetry_cell_setting orthorhombic
_symmetry_space_group_name_Hall 'A 2 -2ab'
_symmetry_space_group_name_H-M 'A e a 2'
_atom_sites_solution_hydrogens geom
_atom_sites_solution_primary direct
_atom_sites_solution_secondary difmap
_audit_creation_method SHELXL-97
_cell_angle_alpha 90.00
_cell_angle_beta 90.00
_cell_angle_gamma 90.00
_cell_formula_units_Z 4
_cell_length_a 22.6707(12)
_cell_length_b 14.8735(8)
_cell_length_c 15.7286(8)
_cell_measurement_reflns_used 271
_cell_measurement_temperature 133(2)
_cell_measurement_theta_max 28.0
_cell_measurement_theta_min 2.0
_cell_volume 5303.6(5)
_computing_cell_refinement 'Bruker SMART & SAINT (Bruker 1998)'
_computing_data_collection 'Bruker SMART (Bruker 1998)'
_computing_data_reduction 'Bruker SHELXTL (Bruker 2000)'
_computing_molecular_graphics 'Bruker SHELXTL'
_computing_publication_material 'Bruker SHELXTL'
_computing_structure_refinement 'Bruker SHELXTL'
_computing_structure_solution 'Bruker SHELXTL'
_diffrn_ambient_temperature 173(2)
_diffrn_measured_fraction_theta_full 0.998
_diffrn_measured_fraction_theta_max 0.998
_diffrn_measurement_device_type 'SMART CCD area detector'
_diffrn_measurement_method '\w scans'
_diffrn_radiation_monochromator graphite
_diffrn_radiation_source 'normal-focus sealed tube'
_diffrn_radiation_type MoK\a
_diffrn_radiation_wavelength 0.71073
_diffrn_reflns_av_R_equivalents 0.0638
_diffrn_reflns_av_sigmaI/netI 0.0364
_diffrn_reflns_limit_h_max 29
_diffrn_reflns_limit_h_min -29
_diffrn_reflns_limit_k_max 19
_diffrn_reflns_limit_k_min -19
_diffrn_reflns_limit_l_max 20
_diffrn_reflns_limit_l_min -20
_diffrn_reflns_number 22828
_diffrn_reflns_theta_full 27.50
_diffrn_reflns_theta_max 27.50
_diffrn_reflns_theta_min 1.80
_diffrn_standards_decay_% none
_diffrn_standards_number 0
_exptl_absorpt_coefficient_mu 3.083
_exptl_absorpt_correction_T_max 0.6635
_exptl_absorpt_correction_T_min 0.4215
_exptl_absorpt_correction_type integration
_exptl_absorpt_process_details 'based on measured indexed crystal faces, SHELXTL (Bruker 1998)'
_exptl_crystal_colour red
_exptl_crystal_density_diffrn 1.970
_exptl_crystal_density_meas 0
_exptl_crystal_density_method 'not measured'
_exptl_crystal_description 'sq. plates'
_exptl_crystal_F_000 3072
_exptl_crystal_size_max 0.30
_exptl_crystal_size_mid 0.30
_exptl_crystal_size_min 0.12
_refine_diff_density_max 0.818
_refine_diff_density_min -0.521
_refine_diff_density_rms 0.091
_refine_ls_abs_structure_details 'Flack H D (1983), Acta Cryst. A39, 876-881'
_refine_ls_abs_structure_Flack -0.017(9)
_refine_ls_extinction_method none
_refine_ls_goodness_of_fit_ref 1.041
_refine_ls_hydrogen_treatment mixed
_refine_ls_matrix_type full
_refine_ls_number_parameters 360
_refine_ls_number_reflns 6051
_refine_ls_number_restraints 1
_refine_ls_restrained_S_all 1.041
_refine_ls_R_factor_all 0.0256
_refine_ls_R_factor_gt 0.0250
_refine_ls_shift/su_max 0.002
_refine_ls_shift/su_mean 0.000
_refine_ls_structure_factor_coef Fsqd
_refine_ls_weighting_details 'calc w=1/[\s^2^(Fo^2^)+(0.0452P)^2^+2.5424P] where P=(Fo^2^+2Fc^2^)/3'
_refine_ls_weighting_scheme calc
_refine_ls_wR_factor_gt 0.0661
_refine_ls_wR_factor_ref 0.0666
_reflns_number_gt 5938
_reflns_number_total 6051
_reflns_threshold_expression I>2\s(I)
_cod_data_source_file ic700994p-file006.cif
_cod_data_source_block ts41
_cod_depositor_comments
;
The following automatic conversions were performed:

'_symmetry_cell_setting' value 'Orthorhombic' changed to
'orthorhombic' according to
/usr/data/users/saulius/automatic-downloads/retrospective/ACS/lib/dictionaries/cif_core.dic
dictionary named 'cif_core.dic' version 2.4.2 from 2011-04-26.

Automatic conversion script
Id: cif_fix_values 2281 2013-09-26 08:29:07Z andrius 

2021-04-14
Space group name changed to comply with IUCR recomendations
                 miguel
;
_cod_original_sg_symbol_H-M Aba2
_cod_database_code 4339669

loop_
_symmetry_equiv_pos_as_xyz
'x, y, z'
'-x, -y, z'
'x+1/2, -y+1/2, z'
'-x+1/2, y+1/2, z'
'x, y+1/2, z+1/2'
'-x, -y+1/2, z+1/2'
'x+1/2, -y+1, z+1/2'
'-x+1/2, y+1, z+1/2'

loop_
_atom_site_label
_atom_site_type_symbol
_atom_site_fract_x
_atom_site_fract_y
_atom_site_fract_z
_atom_site_U_iso_or_equiv
_atom_site_adp_type
_atom_site_occupancy
_atom_site_symmetry_multiplicity
_atom_site_calc_flag
_atom_site_refinement_flags
Ce1 Ce 0.567324(7) 0.076680(11) 0.027315(12) 0.01535(6) Uani 1 1 d .
Ce2 Ce 0.5000 0.0000 0.231307(19) 0.01522(6) Uani 1 2 d S
Mn1 Mn 0.43673(2) 0.13011(4) 0.09348(4) 0.01590(11) Uani 1 1 d .
N1 N 0.66708(14) 0.1944(2) 0.0799(2) 0.0272(7) Uani 1 1 d .
N2 N 0.56440(13) -0.0620(2) -0.1705(2) 0.0207(6) Uani 1 1 d .
H2 H 0.549(3) -0.092(4) -0.124(5) 0.049(17) Uiso 1 1 d .
N3 N 0.66111(14) 0.0282(2) 0.2624(2) 0.0260(7) Uani 1 1 d .
H3 H 0.640(2) -0.012(4) 0.241(4) 0.037(15) Uiso 1 1 d .
O1 O 0.46676(11) 0.07218(15) 0.00020(17) 0.0171(5) Uani 1 1 d .
O2 O 0.50965(10) 0.11857(18) 0.14158(16) 0.0171(5) Uani 1 1 d .
O3 O 0.54373(12) 0.23081(16) 0.00148(17) 0.0223(5) Uani 1 1 d .
O4 O 0.56723(11) 0.08117(17) -0.12107(19) 0.0202(6) Uani 1 1 d .
O5 O 0.65285(13) -0.01133(18) -0.0162(2) 0.0265(6) Uani 1 1 d .
O6 O 0.66168(12) 0.1722(2) 0.00324(18) 0.0276(6) Uani 1 1 d .
O7 O 0.62985(12) 0.16177(19) 0.13195(18) 0.0267(6) Uani 1 1 d .
O8 O 0.70677(16) 0.2447(3) 0.1055(3) 0.0519(10) Uani 1 1 d .
O9 O 0.41797(10) 0.01984(17) 0.13843(16) 0.0166(4) Uani 1 1 d .
O10 O 0.39972(11) 0.19216(17) 0.19070(17) 0.0206(5) Uani 1 1 d .
O11 O 0.35943(11) 0.14874(16) 0.03948(17) 0.0220(5) Uani 1 1 d .
O12 O 0.45281(12) 0.25240(17) 0.05140(16) 0.0216(5) Uani 1 1 d .
O13 O 0.44159(12) 0.1141(2) 0.29678(19) 0.0219(5) Uani 1 1 d .
O14 O 0.57182(12) 0.07038(18) 0.3131(2) 0.0247(7) Uani 1 1 d .
C1 C 0.40530(15) 0.1706(2) 0.2692(2) 0.0197(7) Uani 1 1 d .
C2 C 0.36505(17) 0.2167(3) 0.3307(2) 0.0276(8) Uani 1 1 d .
H2A H 0.3493 0.1726 0.3710 0.041 Uiso 1 1 calc R
H2B H 0.3324 0.2449 0.2996 0.041 Uiso 1 1 calc R
H2C H 0.3870 0.2630 0.3617 0.041 Uiso 1 1 calc R
C3 C 0.50008(14) 0.2796(2) 0.0178(2) 0.0199(7) Uani 1 1 d .
C4 C 0.50284(17) 0.3785(3) -0.0046(3) 0.0255(8) Uani 1 1 d .
H4A H 0.5439 0.3956 -0.0156 0.038 Uiso 1 1 calc R
H4B H 0.4873 0.4141 0.0428 0.038 Uiso 1 1 calc R
H4C H 0.4791 0.3897 -0.0556 0.038 Uiso 1 1 calc R
C5 C 0.33144(17) 0.0910(3) -0.0054(3) 0.0249(7) Uani 1 1 d .
C6 C 0.2763(2) 0.1242(3) -0.0473(4) 0.0460(13) Uani 1 1 d .
H6A H 0.2724 0.0963 -0.1035 0.069 Uiso 1 1 calc R
H6B H 0.2783 0.1897 -0.0537 0.069 Uiso 1 1 calc R
H6C H 0.2421 0.1084 -0.0123 0.069 Uiso 1 1 calc R
C7 C 0.57320(15) 0.0271(3) -0.1839(3) 0.0195(7) Uani 1 1 d .
C8 C 0.58740(16) 0.0534(3) -0.2674(3) 0.0231(7) Uani 1 1 d .
H8A H 0.5928 0.1152 -0.2805 0.028 Uiso 1 1 calc R
C9 C 0.59335(19) -0.0102(3) -0.3297(3) 0.0273(8) Uani 1 1 d .
H9A H 0.6041 0.0075 -0.3856 0.033 Uiso 1 1 calc R
C10 C 0.58366(18) -0.1019(3) -0.3115(3) 0.0265(8) Uani 1 1 d .
H10A H 0.5874 -0.1457 -0.3551 0.032 Uiso 1 1 calc R
C11 C 0.56887(16) -0.1272(3) -0.2312(3) 0.0244(8) Uani 1 1 d .
C12 C 0.5554(2) -0.2210(3) -0.2033(3) 0.0363(10) Uani 1 1 d .
H12A H 0.5616 -0.2625 -0.2509 0.055 Uiso 1 1 calc R
H12B H 0.5142 -0.2245 -0.1846 0.055 Uiso 1 1 calc R
H12C H 0.5815 -0.2375 -0.1561 0.055 Uiso 1 1 calc R
C13 C 0.62793(18) 0.0695(2) 0.3228(3) 0.0263(8) Uani 1 1 d .
C14 C 0.6585(2) 0.1088(3) 0.3913(3) 0.0362(10) Uani 1 1 d .
H14A H 0.6375 0.1362 0.4367 0.043 Uiso 1 1 calc R
C15 C 0.7192(2) 0.1068(3) 0.3917(4) 0.0428(12) Uani 1 1 d .
H15A H 0.7398 0.1340 0.4375 0.051 Uiso 1 1 calc R
C16 C 0.7510(2) 0.0664(3) 0.3272(4) 0.0414(11) Uani 1 1 d .
H16A H 0.7929 0.0664 0.3285 0.050 Uiso 1 1 calc R
C17 C 0.72132(17) 0.0258(3) 0.2607(3) 0.0346(10) Uani 1 1 d .
C18 C 0.7484(2) -0.0229(4) 0.1877(4) 0.0464(12) Uani 1 1 d .
H18A H 0.7317 -0.0835 0.1841 0.070 Uiso 1 1 calc R
H18B H 0.7911 -0.0269 0.1960 0.070 Uiso 1 1 calc R
H18C H 0.7401 0.0098 0.1349 0.070 Uiso 1 1 calc R
O100 O 0.82567(19) 0.1580(3) 0.0967(3) 0.0599(11) Uani 1 1 d .
H101 H 0.8573 0.1999 0.1037 0.090 Uiso 1 1 d R
H102 H 0.7896 0.1977 0.0999 0.090 Uiso 1 1 d R

loop_
_atom_site_aniso_label
_atom_site_aniso_U_11
_atom_site_aniso_U_22
_atom_site_aniso_U_33
_atom_site_aniso_U_23
_atom_site_aniso_U_13
_atom_site_aniso_U_12
Ce1 0.01660(9) 0.01428(9) 0.01518(9) 0.00098(7) 0.00154(7) 0.00093(5)
Ce2 0.01459(11) 0.01702(11) 0.01406(11) 0.000 0.000 -0.00078(9)
Mn1 0.0163(2) 0.0143(2) 0.0171(2) -0.0020(2) -0.00095(18) 0.00222(17)
N1 0.0246(16) 0.0198(15) 0.0372(18) 0.0042(14) -0.0004(14) -0.0050(12)
N2 0.0256(16) 0.0181(15) 0.0184(16) -0.0007(13) 0.0036(12) 0.0006(11)
N3 0.0220(15) 0.0254(15) 0.0307(17) 0.0069(14) -0.0055(13) -0.0045(13)
O1 0.0199(11) 0.0156(10) 0.0157(10) -0.0008(8) -0.0007(9) 0.0027(8)
O2 0.0168(11) 0.0171(11) 0.0173(11) 0.0001(10) -0.0002(9) -0.0007(9)
O3 0.0276(13) 0.0167(12) 0.0225(12) 0.0027(9) 0.0022(10) 0.0012(9)
O4 0.0279(15) 0.0191(14) 0.0137(13) -0.0005(10) 0.0033(9) 0.0007(9)
O5 0.0239(13) 0.0221(12) 0.0334(15) 0.0074(11) 0.0092(11) 0.0050(10)
O6 0.0251(13) 0.0282(14) 0.0295(14) 0.0024(11) 0.0045(11) -0.0028(11)
O7 0.0289(13) 0.0276(13) 0.0235(13) 0.0012(11) -0.0011(10) -0.0093(11)
O8 0.0432(19) 0.055(2) 0.058(2) -0.0079(19) -0.0003(17) -0.0304(16)
O9 0.0173(11) 0.0144(11) 0.0182(12) 0.0006(10) 0.0001(9) -0.0002(9)
O10 0.0206(11) 0.0192(11) 0.0221(12) -0.0040(10) 0.0006(10) 0.0032(9)
O11 0.0194(10) 0.0211(11) 0.0254(14) -0.0059(11) -0.0069(10) 0.0043(9)
O12 0.0236(13) 0.0179(11) 0.0232(13) -0.0003(10) -0.0008(10) 0.0035(10)
O13 0.0222(12) 0.0234(14) 0.0201(13) -0.0025(11) 0.0006(10) 0.0010(10)
O14 0.0229(14) 0.0239(15) 0.0273(16) -0.0038(12) -0.0042(10) -0.0018(9)
C1 0.0215(16) 0.0178(15) 0.0197(16) -0.0063(13) 0.0024(14) -0.0033(13)
C2 0.0268(18) 0.0301(19) 0.0260(19) -0.0060(16) 0.0059(15) 0.0027(15)
C3 0.0277(18) 0.0162(17) 0.0158(16) -0.0003(15) -0.0033(13) -0.0013(11)
C4 0.036(2) 0.0158(16) 0.0247(19) 0.0006(14) 0.0044(15) 0.0023(13)
C5 0.0225(17) 0.0238(17) 0.0285(17) -0.0052(15) -0.0077(15) 0.0065(14)
C6 0.037(2) 0.039(2) 0.062(3) -0.021(2) -0.027(2) 0.0168(19)
C7 0.0170(15) 0.0220(17) 0.0196(17) -0.0003(16) 0.0013(12) 0.0022(13)
C8 0.0274(18) 0.0227(16) 0.0192(16) 0.0024(16) -0.0003(16) -0.0015(15)
C9 0.030(2) 0.036(2) 0.0161(16) 0.0022(15) 0.0020(15) 0.0022(16)
C10 0.0277(18) 0.0282(19) 0.0236(18) -0.0078(17) 0.0010(15) 0.0022(16)
C11 0.0263(19) 0.0199(18) 0.027(2) -0.0058(18) 0.0000(13) 0.0016(13)
C12 0.055(3) 0.0185(19) 0.035(2) -0.0030(18) 0.005(2) -0.0016(18)
C13 0.0260(19) 0.0243(18) 0.0286(19) 0.0069(15) -0.0093(16) -0.0053(14)
C14 0.036(2) 0.036(2) 0.036(2) 0.0010(19) -0.0163(18) -0.0074(18)
C15 0.037(2) 0.036(2) 0.056(3) 0.002(2) -0.029(2) -0.0105(19)
C16 0.025(2) 0.042(2) 0.057(3) 0.012(2) -0.012(2) -0.0078(18)
C17 0.0182(18) 0.033(2) 0.053(3) 0.012(2) -0.0065(17) -0.0049(15)
C18 0.0204(19) 0.057(3) 0.062(3) 0.000(3) -0.001(2) 0.003(2)
O100 0.059(2) 0.0385(19) 0.082(3) 0.014(2) -0.022(2) -0.0185(17)

loop_
_atom_type_symbol
_atom_type_description
_atom_type_scat_dispersion_real
_atom_type_scat_dispersion_imag
_atom_type_scat_source
C C 0.0033 0.0016 'International Tables Vol C Tables 4.2.6.8 and 6.1.1.4'
H H 0.0000 0.0000 'International Tables Vol C Tables 4.2.6.8 and 6.1.1.4'
N N 0.0061 0.0033 'International Tables Vol C Tables 4.2.6.8 and 6.1.1.4'
O O 0.0106 0.0060 'International Tables Vol C Tables 4.2.6.8 and 6.1.1.4'
Mn Mn 0.3368 0.7283 'International Tables Vol C Tables 4.2.6.8 and 6.1.1.4'
Ce Ce -0.2486 2.6331 'International Tables Vol C Tables 4.2.6.8 and 6.1.1.4'

loop_
_geom_angle_atom_site_label_1
_geom_angle_atom_site_label_2
_geom_angle_atom_site_label_3
_geom_angle
_geom_angle_site_symmetry_1
_geom_angle_site_symmetry_3
O9 Ce1 O2 69.93(9) 2_655 .
O9 Ce1 O1 105.40(9) 2_655 .
O2 Ce1 O1 66.07(9) . .
O9 Ce1 O4 141.47(9) 2_655 .
O2 Ce1 O4 140.36(9) . .
O1 Ce1 O4 79.41(9) . .
O9 Ce1 O1 66.47(9) 2_655 2_655
O2 Ce1 O1 101.91(9) . 2_655
O1 Ce1 O1 67.78(9) . 2_655
O4 Ce1 O1 81.23(9) . 2_655
O9 Ce1 O3 139.93(9) 2_655 .
O2 Ce1 O3 75.32(9) . .
O1 Ce1 O3 77.08(8) . .
O4 Ce1 O3 78.60(9) . .
O1 Ce1 O3 142.04(9) 2_655 .
O9 Ce1 O5 76.19(9) 2_655 .
O2 Ce1 O5 144.49(10) . .
O1 Ce1 O5 135.61(9) . .
O4 Ce1 O5 74.67(10) . .
O1 Ce1 O5 73.07(9) 2_655 .
O3 Ce1 O5 130.23(9) . .
O9 Ce1 O7 74.54(9) 2_655 .
O2 Ce1 O7 70.96(9) . .
O1 Ce1 O7 133.54(9) . .
O4 Ce1 O7 129.83(9) . .
O1 Ce1 O7 140.14(9) 2_655 .
O3 Ce1 O7 75.79(9) . .
O5 Ce1 O7 90.31(10) . .
O9 Ce1 O6 109.59(9) 2_655 .
O2 Ce1 O6 115.63(9) . .
O1 Ce1 O6 143.00(9) . .
O4 Ce1 O6 80.75(9) . .
O1 Ce1 O6 138.56(9) 2_655 .
O3 Ce1 O6 68.54(9) . .
O5 Ce1 O6 66.27(10) . .
O7 Ce1 O6 49.85(9) . .
O9 Ce1 Mn1 33.34(6) 2_655 2_655
O2 Ce1 Mn1 89.43(7) . 2_655
O1 Ce1 Mn1 90.22(6) . 2_655
O4 Ce1 Mn1 110.32(6) . 2_655
O1 Ce1 Mn1 33.76(6) 2_655 2_655
O3 Ce1 Mn1 163.10(7) . 2_655
O5 Ce1 Mn1 66.66(7) . 2_655
O7 Ce1 Mn1 106.43(7) . 2_655
O6 Ce1 Mn1 126.05(7) . 2_655
O9 Ce1 Ce2 37.85(6) 2_655 .
O2 Ce1 Ce2 35.05(6) . .
O1 Ce1 Ce2 75.36(6) . .
O4 Ce1 Ce2 150.21(6) . .
O1 Ce1 Ce2 74.77(6) 2_655 .
O3 Ce1 Ce2 110.36(6) . .
O5 Ce1 Ce2 113.73(7) . .
O7 Ce1 Ce2 79.72(6) . .
O6 Ce1 Ce2 129.04(6) . .
Mn1 Ce1 Ce2 54.800(10) 2_655 .
O9 Ce1 Ce1 74.98(6) 2_655 2_655
O2 Ce1 Ce1 73.01(6) . 2_655
O1 Ce1 Ce1 36.45(6) . 2_655
O4 Ce1 Ce1 90.94(6) . 2_655
O1 Ce1 Ce1 35.34(6) 2_655 2_655
O3 Ce1 Ce1 113.27(6) . 2_655
O5 Ce1 Ce1 108.41(7) . 2_655
O7 Ce1 Ce1 138.86(6) . 2_655
O6 Ce1 Ce1 171.04(6) . 2_655
Mn1 Ce1 Ce1 53.883(9) 2_655 2_655
Ce2 Ce1 Ce1 59.297(4) . 2_655
O2 Ce2 O2 103.09(13) 2_655 .
O2 Ce2 O14 139.63(9) 2_655 .
O2 Ce2 O14 85.80(10) . .
O2 Ce2 O14 85.80(10) 2_655 2_655
O2 Ce2 O14 139.63(9) . 2_655
O14 Ce2 O14 112.76(17) . 2_655
O2 Ce2 O9 68.88(9) 2_655 .
O2 Ce2 O9 66.28(8) . .
O14 Ce2 O9 146.12(9) . .
O14 Ce2 O9 81.29(10) 2_655 .
O2 Ce2 O9 66.28(8) 2_655 2_655
O2 Ce2 O9 68.88(9) . 2_655
O14 Ce2 O9 81.29(10) . 2_655
O14 Ce2 O9 146.12(9) 2_655 2_655
O9 Ce2 O9 104.39(12) . 2_655
O2 Ce2 O13 140.13(9) 2_655 .
O2 Ce2 O13 76.67(9) . .
O14 Ce2 O13 80.19(9) . .
O14 Ce2 O13 72.09(9) 2_655 .
O9 Ce2 O13 75.13(9) . .
O9 Ce2 O13 141.79(9) 2_655 .
O2 Ce2 O13 76.67(9) 2_655 2_655
O2 Ce2 O13 140.13(9) . 2_655
O14 Ce2 O13 72.09(9) . 2_655
O14 Ce2 O13 80.19(9) 2_655 2_655
O9 Ce2 O13 141.79(9) . 2_655
O9 Ce2 O13 75.13(9) 2_655 2_655
O13 Ce2 O13 128.86(14) . 2_655
O2 Ce2 Mn1 33.13(6) 2_655 2_655
O2 Ce2 Mn1 90.31(6) . 2_655
O14 Ce2 Mn1 109.22(8) . 2_655
O14 Ce2 Mn1 114.30(8) 2_655 2_655
O9 Ce2 Mn1 90.53(6) . 2_655
O9 Ce2 Mn1 33.96(6) 2_655 2_655
O13 Ce2 Mn1 163.54(7) . 2_655
O13 Ce2 Mn1 67.57(7) 2_655 2_655
O2 Ce2 Ce1 35.74(6) 2_655 2_655
O2 Ce2 Ce1 75.06(6) . 2_655
O14 Ce2 Ce1 154.18(8) . 2_655
O14 Ce2 Ce1 92.98(8) 2_655 2_655
O9 Ce2 Ce1 36.06(6) . 2_655
O9 Ce2 Ce1 75.77(6) 2_655 2_655
O13 Ce2 Ce1 111.19(7) . 2_655
O13 Ce2 Ce1 112.38(7) 2_655 2_655
Mn1 Ce2 Ce1 54.786(10) 2_655 2_655
O2 Ce2 Ce1 75.06(6) 2_655 .
O2 Ce2 Ce1 35.74(6) . .
O14 Ce2 Ce1 92.98(8) . .
O14 Ce2 Ce1 154.18(8) 2_655 .
O9 Ce2 Ce1 75.77(6) . .
O9 Ce2 Ce1 36.06(6) 2_655 .
O13 Ce2 Ce1 112.38(7) . .
O13 Ce2 Ce1 111.19(7) 2_655 .
Mn1 Ce2 Ce1 54.990(11) 2_655 .
Ce1 Ce2 Ce1 61.407(8) 2_655 .
O2 Mn1 O1 87.20(11) . .
O2 Mn1 O9 88.06(11) . .
O1 Mn1 O9 88.53(11) . .
O2 Mn1 O11 177.01(12) . .
O1 Mn1 O11 92.95(11) . .
O9 Mn1 O11 94.93(11) . .
O2 Mn1 O12 93.35(11) . .
O1 Mn1 O12 95.53(11) . .
O9 Mn1 O12 175.76(11) . .
O11 Mn1 O12 83.66(11) . .
O2 Mn1 O10 96.19(11) . .
O1 Mn1 O10 176.59(11) . .
O9 Mn1 O10 91.20(11) . .
O11 Mn1 O10 83.68(11) . .
O12 Mn1 O10 84.67(11) . .
O2 Mn1 Ce1 93.98(8) . 2_655
O1 Mn1 Ce1 46.28(7) . 2_655
O9 Mn1 Ce1 43.19(8) . 2_655
O11 Mn1 Ce1 88.27(7) . 2_655
O12 Mn1 Ce1 140.53(8) . 2_655
O10 Mn1 Ce1 132.77(8) . 2_655
O8 N1 O6 122.8(4) . .
O8 N1 O7 120.3(4) . .
O6 N1 O7 117.0(3) . .
C7 N2 C11 125.0(4) . .
C7 N2 H2 130(4) . .
C11 N2 H2 104(4) . .
C13 N3 C17 125.4(4) . .
C13 N3 H3 107(4) . .
C17 N3 H3 123(4) . .
Mn1 O1 Ce1 101.79(11) . .
Mn1 O1 Ce1 99.97(11) . 2_655
Ce1 O1 Ce1 108.21(9) . 2_655
Mn1 O2 Ce2 104.08(11) . .
Mn1 O2 Ce1 102.45(11) . .
Ce2 O2 Ce1 109.22(10) . .
C3 O3 Ce1 134.2(2) . .
C7 O4 Ce1 138.8(2) . .
C5 O5 Ce1 134.3(3) 2_655 .
N1 O6 Ce1 94.8(2) . .
N1 O7 Ce1 98.3(2) . .
Mn1 O9 Ce1 103.46(11) . 2_655
Mn1 O9 Ce2 99.55(10) . .
Ce1 O9 Ce2 106.09(9) 2_655 .
C1 O10 Mn1 126.0(2) . .
C5 O11 Mn1 125.8(2) . .
C3 O12 Mn1 126.4(2) . .
C1 O13 Ce2 133.8(2) . .
C13 O14 Ce2 139.2(3) . .
O13 C1 O10 124.4(3) . .
O13 C1 C2 119.0(3) . .
O10 C1 C2 116.6(3) . .
C1 C2 H2A 109.5 . .
C1 C2 H2B 109.5 . .
H2A C2 H2B 109.5 . .
C1 C2 H2C 109.5 . .
H2A C2 H2C 109.5 . .
H2B C2 H2C 109.5 . .
O3 C3 O12 124.8(3) . .
O3 C3 C4 118.8(3) . .
O12 C3 C4 116.4(3) . .
C3 C4 H4A 109.5 . .
C3 C4 H4B 109.5 . .
H4A C4 H4B 109.5 . .
C3 C4 H4C 109.5 . .
H4A C4 H4C 109.5 . .
H4B C4 H4C 109.5 . .
O5 C5 O11 124.8(3) 2_655 .
O5 C5 C6 119.4(4) 2_655 .
O11 C5 C6 115.8(3) . .
C5 C6 H6A 109.5 . .
C5 C6 H6B 109.5 . .
H6A C6 H6B 109.5 . .
C5 C6 H6C 109.5 . .
H6A C6 H6C 109.5 . .
H6B C6 H6C 109.5 . .
O4 C7 N2 118.5(3) . .
O4 C7 C8 124.7(4) . .
N2 C7 C8 116.7(4) . .
C9 C8 C7 119.9(4) . .
C9 C8 H8A 120.0 . .
C7 C8 H8A 120.0 . .
C8 C9 C10 120.5(4) . .
C8 C9 H9A 119.7 . .
C10 C9 H9A 119.7 . .
C11 C10 C9 119.6(4) . .
C11 C10 H10A 120.2 . .
C9 C10 H10A 120.2 . .
C10 C11 N2 118.2(4) . .
C10 C11 C12 125.6(4) . .
N2 C11 C12 116.2(4) . .
C11 C12 H12A 109.5 . .
C11 C12 H12B 109.5 . .
H12A C12 H12B 109.5 . .
C11 C12 H12C 109.5 . .
H12A C12 H12C 109.5 . .
H12B C12 H12C 109.5 . .
O14 C13 N3 118.1(4) . .
O14 C13 C14 125.1(4) . .
N3 C13 C14 116.8(4) . .
C15 C14 C13 119.1(5) . .
C15 C14 H14A 120.5 . .
C13 C14 H14A 120.5 . .
C14 C15 C16 121.8(4) . .
C14 C15 H15A 119.1 . .
C16 C15 H15A 119.1 . .
C17 C16 C15 119.4(4) . .
C17 C16 H16A 120.3 . .
C15 C16 H16A 120.3 . .
N3 C17 C16 117.4(5) . .
N3 C17 C18 116.1(4) . .
C16 C17 C18 126.5(4) . .
C17 C18 H18A 109.5 . .
C17 C18 H18B 109.5 . .
H18A C18 H18B 109.5 . .
C17 C18 H18C 109.5 . .
H18A C18 H18C 109.5 . .
H18B C18 H18C 109.5 . .
H101 O100 H102 102.8 . .

loop_
_geom_bond_atom_site_label_1
_geom_bond_atom_site_label_2
_geom_bond_distance
_geom_bond_site_symmetry_2
Ce1 O9 2.286(2) 2_655
Ce1 O2 2.308(2) .
Ce1 O1 2.320(2) .
Ce1 O4 2.335(3) .
Ce1 O1 2.383(2) 2_655
Ce1 O3 2.389(2) .
Ce1 O5 2.437(3) .
Ce1 O7 2.514(3) .
Ce1 O6 2.596(3) .
Ce1 Mn1 3.2482(6) 2_655
Ce1 Ce2 3.7316(4) .
Ce1 Ce1 3.8107(4) 2_655
Ce2 O2 2.269(3) 2_655
Ce2 O2 2.269(3) .
Ce2 O14 2.325(3) .
Ce2 O14 2.325(3) 2_655
Ce2 O9 2.383(2) .
Ce2 O9 2.383(2) 2_655
Ce2 O13 2.386(3) .
Ce2 O13 2.386(3) 2_655
Ce2 Mn1 3.2407(6) 2_655
Ce2 Ce1 3.7316(4) 2_655
Mn1 O2 1.826(2) .
Mn1 O1 1.833(3) .
Mn1 O9 1.836(3) .
Mn1 O11 1.967(2) .
Mn1 O12 1.970(3) .
Mn1 O10 1.973(3) .
Mn1 Ce1 3.2482(6) 2_655
N1 O8 1.237(5) .
N1 O6 1.256(5) .
N1 O7 1.272(4) .
N2 C7 1.358(5) .
N2 C11 1.365(5) .
N2 H2 0.93(7) .
N3 C13 1.358(6) .
N3 C17 1.366(5) .
N3 H3 0.84(6) .
O1 Ce1 2.383(2) 2_655
O3 C3 1.254(4) .
O4 C7 1.281(5) .
O5 C5 1.249(5) 2_655
O9 Ce1 2.286(2) 2_655
O10 C1 1.282(4) .
O11 C5 1.279(5) .
O12 C3 1.261(4) .
O13 C1 1.254(5) .
O14 C13 1.281(5) .
C1 C2 1.496(5) .
C2 H2A 0.9800 .
C2 H2B 0.9800 .
C2 H2C 0.9800 .
C3 C4 1.514(5) .
C4 H4A 0.9800 .
C4 H4B 0.9800 .
C4 H4C 0.9800 .
C5 O5 1.249(5) 2_655
C5 C6 1.497(5) .
C6 H6A 0.9800 .
C6 H6B 0.9800 .
C6 H6C 0.9800 .
C7 C8 1.408(6) .
C8 C9 1.368(6) .
C8 H8A 0.9500 .
C9 C10 1.411(6) .
C9 H9A 0.9500 .
C10 C11 1.360(6) .
C10 H10A 0.9500 .
C11 C12 1.494(6) .
C12 H12A 0.9800 .
C12 H12B 0.9800 .
C12 H12C 0.9800 .
C13 C14 1.408(6) .
C14 C15 1.377(7) .
C14 H14A 0.9500 .
C15 C16 1.382(9) .
C15 H15A 0.9500 .
C16 C17 1.382(7) .
C16 H16A 0.9500 .
C17 C18 1.490(8) .
C18 H18A 0.9800 .
C18 H18B 0.9800 .
C18 H18C 0.9800 .
O100 H101 0.9554 .
O100 H102 1.0091 .
